data_7014433
loop_
_publ_author_name
'M\"ugge, Carolin'
'Rothenburger, Claudia'
'Beyer, Antje'
'G\"orls, Helmar'
'Gabbiani, Chiara'
'Casini, Angela'
'Michelucci, Elena'
'Landini, Ida'
'Nobili, Stefania'
'Mini, Enrico'
'Messori, Luigi'
'Weigand, Wolfgang'

_publ_section_title
;
 Structure, solution chemistry, antiproliferative actions and protein
 binding properties of non-conventional platinum(ii) compounds with
 sulfur and phosphorus donors.
;
_journal_issue 9
_journal_name_full 'Dalton transactions (Cambridge, England : 2003)'
_journal_page_first 2006
_journal_page_last 2016
_journal_paper_doi 10.1039/c0dt00845a
_journal_volume 40
_journal_year 2011
_chemical_formula_moiety 'C31 H34 O P2 Pt S2'
_chemical_formula_sum 'C31 H34 O P2 Pt S2'
_chemical_formula_weight 743.73
_chemical_name_systematic
;
?
;
_space_group_IT_number 14
_symmetry_cell_setting monoclinic
_symmetry_space_group_name_Hall '-P 2ybc'
_symmetry_space_group_name_H-M 'P 1 21/c 1'
_atom_sites_solution_hydrogens geom
_atom_sites_solution_primary direct
_atom_sites_solution_secondary difmap
_audit_creation_method SHELXL-97
_cell_angle_alpha 90.00
_cell_angle_beta 104.966(2)
_cell_angle_gamma 90.00
_cell_formula_units_Z 4
_cell_length_a 15.6013(6)
_cell_length_b 18.2591(7)
_cell_length_c 10.9863(4)
_cell_measurement_reflns_used 20310
_cell_measurement_temperature 183(2)
_cell_measurement_theta_max 27.48
_cell_measurement_theta_min 2.61
_cell_volume 3023.5(2)
_computing_cell_refinement DENZO
_computing_data_collection COLLECT
_computing_data_reduction DENZO
_computing_molecular_graphics SHELXTL/PC
_computing_publication_material SHELXL-97
_computing_structure_refinement 'SHELXL-97 (Sheldrick, 1997)'
_computing_structure_solution 'SHELXS-97 (Sheldrick, 1990)'
_diffrn_ambient_temperature 183(2)
_diffrn_measured_fraction_theta_full 0.982
_diffrn_measured_fraction_theta_max 0.982
_diffrn_measurement_device_type KappaCCD
_diffrn_measurement_method 'phi- + omega-scan'
_diffrn_radiation_monochromator graphite
_diffrn_radiation_source 'fine-focus sealed tube'
_diffrn_radiation_type MoK\a
_diffrn_radiation_wavelength 0.71073
_diffrn_reflns_av_R_equivalents 0.0591
_diffrn_reflns_av_sigmaI/netI 0.0563
_diffrn_reflns_limit_h_max 19
_diffrn_reflns_limit_h_min -20
_diffrn_reflns_limit_k_max 23
_diffrn_reflns_limit_k_min -20
_diffrn_reflns_limit_l_max 12
_diffrn_reflns_limit_l_min -14
_diffrn_reflns_number 20310
_diffrn_reflns_theta_full 27.48
_diffrn_reflns_theta_max 27.48
_diffrn_reflns_theta_min 2.61
_exptl_absorpt_coefficient_mu 4.908
_exptl_absorpt_correction_type none
_exptl_crystal_colour colourless
_exptl_crystal_density_diffrn 1.634
_exptl_crystal_density_method 'not measured'
_exptl_crystal_description prism
_exptl_crystal_F_000 1472
_exptl_crystal_size_max 0.05
_exptl_crystal_size_mid 0.05
_exptl_crystal_size_min 0.03
_refine_diff_density_max 1.396
_refine_diff_density_min -1.953
_refine_diff_density_rms 0.132
_refine_ls_extinction_method none
_refine_ls_goodness_of_fit_ref 1.007
_refine_ls_hydrogen_treatment constr
_refine_ls_matrix_type full
_refine_ls_number_parameters 333
_refine_ls_number_reflns 6808
_refine_ls_number_restraints 0
_refine_ls_restrained_S_all 1.007
_refine_ls_R_factor_all 0.0633
_refine_ls_R_factor_gt 0.0386
_refine_ls_shift/su_max 0.001
_refine_ls_shift/su_mean 0.000
_refine_ls_structure_factor_coef Fsqd
_refine_ls_weighting_details 'calc w=1/[\s^2^(Fo^2^)+(0.0496P)^2^+2.6203P] where P=(Fo^2^+2Fc^2^)/3'
_refine_ls_weighting_scheme calc
_refine_ls_wR_factor_gt 0.0869
_refine_ls_wR_factor_ref 0.0979
_reflns_number_gt 5116
_reflns_number_total 6808
_reflns_threshold_expression >2sigma(I)
_cod_data_source_file C0DT00845A.TXT
_cod_data_source_block FO3119
_cod_depositor_comments
;
The following automatic conversions were performed:
'_exptl_absorpt_correction_type' value 'NONE' changed to 'none' according
to '/home/saulius/struct/CIF-dictionaries/cif_core.dic' dictionary named
'cif_core.dic' version 2.4.1 from 2010-06-29.

Automatic conversion script
Id: cif_fix_enum 1555 2011-01-17 13:19:09Z saulius 
;
_cod_original_sg_symbol_H-M 'P 21/c'
_cod_database_code 7014433

loop_
_symmetry_equiv_pos_as_xyz
'x, y, z'
'-x, y+1/2, -z+1/2'
'-x, -y, -z'
'x, -y-1/2, z-1/2'

loop_
_atom_site_label
_atom_site_type_symbol
_atom_site_fract_x
_atom_site_fract_y
_atom_site_fract_z
_atom_site_U_iso_or_equiv
_atom_site_adp_type
_atom_site_occupancy
_atom_site_symmetry_multiplicity
_atom_site_calc_flag
_atom_site_refinement_flags
_atom_site_disorder_assembly
_atom_site_disorder_group
Pt Pt 0.736416(13) 0.058080(10) 0.341124(17) 0.03015(8) Uani 1 1 d . A .
P1 P 0.75646(8) 0.17701(7) 0.39556(12) 0.0285(3) Uani 1 1 d . . .
P2 P 0.73430(9) 0.03960(7) 0.54364(13) 0.0304(3) Uani 1 1 d . . .
S1 S 0.74980(11) 0.07751(10) 0.13671(14) 0.0495(4) Uani 1 1 d . A .
S2 S 0.69772(18) -0.06171(9) 0.28399(19) 0.0748(6) Uani 1 1 d . . .
O1 O 0.7723(6) -0.1411(5) -0.0179(7) 0.126(3) Uani 1 1 d . . .
C1 C 0.7033(7) -0.0032(4) 0.0527(7) 0.092(3) Uani 1 1 d . . .
H1A H 0.6382 -0.0049 0.0408 0.110 Uiso 0.490(17) 1 calc PR A 1
H1B H 0.7164 -0.0055 -0.0307 0.110 Uiso 0.490(17) 1 calc PR A 1
H1C H 0.6464 0.0112 -0.0063 0.110 Uiso 0.510(17) 1 calc PR A 2
H1D H 0.7434 -0.0183 0.0006 0.110 Uiso 0.510(17) 1 calc PR A 2
C2 C 0.7463(9) -0.0621(7) 0.1326(12) 0.044(3) Uiso 0.490(17) 1 d P A 1
H2A H 0.8123 -0.0561 0.1566 0.052 Uiso 0.490(17) 1 calc PR A 1
C3 C 0.7178(8) -0.1384(7) 0.0678(11) 0.045(4) Uiso 0.490(17) 1 d P A 1
H3A H 0.7313 -0.1791 0.1294 0.054 Uiso 0.490(17) 1 calc PR A 1
H3B H 0.6540 -0.1394 0.0233 0.054 Uiso 0.490(17) 1 calc PR A 1
C2A C 0.6846(18) -0.0734(13) 0.125(2) 0.116(8) Uiso 0.510(17) 1 d P A 2
H2AB H 0.6359 -0.1067 0.0801 0.140 Uiso 0.510(17) 1 calc PR A 2
C3A C 0.7856(17) -0.0942(14) 0.121(2) 0.120(8) Uiso 0.510(17) 1 d P A 2
H3AA H 0.8147 -0.1254 0.1940 0.144 Uiso 0.510(17) 1 calc PR A 2
H3AB H 0.8216 -0.0495 0.1222 0.144 Uiso 0.510(17) 1 calc PR A 2
C4 C 0.7594(8) -0.2153(9) -0.0636(13) 0.145(5) Uani 1 1 d . A .
H4B H 0.7741 -0.2498 0.0084 0.174 Uiso 1 1 calc R . .
H4A H 0.6964 -0.2228 -0.1091 0.174 Uiso 1 1 calc R . .
C5 C 0.8121(8) -0.2292(5) -0.1425(9) 0.114(4) Uani 1 1 d . . .
H5A H 0.8035 -0.2799 -0.1722 0.171 Uiso 1 1 calc R A .
H5B H 0.8744 -0.2217 -0.0973 0.171 Uiso 1 1 calc R . .
H5C H 0.7963 -0.1958 -0.2148 0.171 Uiso 1 1 calc R . .
C6 C 0.7135(3) 0.1284(3) 0.6081(5) 0.0327(11) Uani 1 1 d . . .
H6A H 0.6502 0.1420 0.5764 0.039 Uiso 1 1 calc R . .
H6B H 0.7281 0.1261 0.7012 0.039 Uiso 1 1 calc R . .
C7 C 0.7720(4) 0.1847(3) 0.5661(5) 0.0353(12) Uani 1 1 d . . .
H7A H 0.8350 0.1760 0.6101 0.042 Uiso 1 1 calc R . .
H7B H 0.7558 0.2346 0.5875 0.042 Uiso 1 1 calc R . .
C8 C 0.8508(3) 0.2268(3) 0.3684(5) 0.0309(11) Uani 1 1 d . . .
C9 C 0.9123(4) 0.1903(3) 0.3184(6) 0.0507(16) Uani 1 1 d . . .
H9A H 0.9042 0.1399 0.2973 0.061 Uiso 1 1 calc R . .
C10 C 0.9849(4) 0.2271(4) 0.2994(8) 0.070(2) Uani 1 1 d . . .
H10A H 1.0265 0.2018 0.2652 0.084 Uiso 1 1 calc R . .
C11 C 0.9974(4) 0.3000(4) 0.3297(7) 0.0628(19) Uani 1 1 d . . .
H11A H 1.0475 0.3249 0.3158 0.075 Uiso 1 1 calc R . .
C12 C 0.9374(4) 0.3375(3) 0.3803(6) 0.0475(14) Uani 1 1 d . . .
H12A H 0.9465 0.3878 0.4018 0.057 Uiso 1 1 calc R . .
C13 C 0.8638(4) 0.3008(3) 0.3994(5) 0.0382(12) Uani 1 1 d . . .
H13A H 0.8223 0.3262 0.4337 0.046 Uiso 1 1 calc R . .
C14 C 0.6585(3) 0.2326(3) 0.3256(5) 0.0297(11) Uani 1 1 d . . .
C15 C 0.6057(3) 0.2143(3) 0.2073(5) 0.0328(11) Uani 1 1 d . . .
H15A H 0.6211 0.1735 0.1637 0.039 Uiso 1 1 calc R . .
C16 C 0.5312(3) 0.2547(3) 0.1526(5) 0.0406(13) Uani 1 1 d . . .
H16A H 0.4963 0.2419 0.0710 0.049 Uiso 1 1 calc R . .
C17 C 0.5066(4) 0.3135(3) 0.2145(6) 0.0448(14) Uani 1 1 d . . .
H17A H 0.4545 0.3406 0.1768 0.054 Uiso 1 1 calc R . .
C18 C 0.5583(4) 0.3326(3) 0.3316(6) 0.0466(14) Uani 1 1 d . . .
H18A H 0.5418 0.3730 0.3752 0.056 Uiso 1 1 calc R . .
C19 C 0.6345(4) 0.2931(3) 0.3862(5) 0.0387(12) Uani 1 1 d . . .
H19A H 0.6707 0.3075 0.4660 0.046 Uiso 1 1 calc R . .
C20 C 0.6578(4) -0.0250(3) 0.5844(5) 0.0387(12) Uani 1 1 d . . .
C21 C 0.5872(4) -0.0027(4) 0.6295(6) 0.0538(16) Uani 1 1 d . . .
H21A H 0.5765 0.0479 0.6391 0.065 Uiso 1 1 calc R . .
C22 C 0.5312(5) -0.0560(5) 0.6611(7) 0.071(2) Uani 1 1 d . . .
H22A H 0.4822 -0.0416 0.6920 0.085 Uiso 1 1 calc R . .
C23 C 0.5481(5) -0.1293(5) 0.6467(7) 0.069(2) Uani 1 1 d . . .
H23A H 0.5100 -0.1651 0.6675 0.083 Uiso 1 1 calc R . .
C24 C 0.6175(5) -0.1513(4) 0.6038(6) 0.0605(18) Uani 1 1 d . . .
H24A H 0.6284 -0.2020 0.5957 0.073 Uiso 1 1 calc R . .
C25 C 0.6727(4) -0.0997(3) 0.5715(6) 0.0510(15) Uani 1 1 d . . .
H25A H 0.7212 -0.1151 0.5403 0.061 Uiso 1 1 calc R . .
C26 C 0.8405(3) 0.0111(3) 0.6460(5) 0.0344(11) Uani 1 1 d . . .
C27 C 0.8463(4) -0.0212(3) 0.7619(5) 0.0426(13) Uani 1 1 d . . .
H27A H 0.7936 -0.0298 0.7877 0.051 Uiso 1 1 calc R . .
C28 C 0.9268(4) -0.0411(3) 0.8406(6) 0.0476(15) Uani 1 1 d . . .
H28A H 0.9292 -0.0642 0.9189 0.057 Uiso 1 1 calc R . .
C29 C 1.0039(4) -0.0273(3) 0.8054(6) 0.0517(16) Uani 1 1 d . . .
H29A H 1.0595 -0.0409 0.8596 0.062 Uiso 1 1 calc R . .
C30 C 1.0006(4) 0.0063(3) 0.6915(6) 0.0491(15) Uani 1 1 d . . .
H30A H 1.0539 0.0163 0.6680 0.059 Uiso 1 1 calc R . .
C31 C 0.9190(4) 0.0253(3) 0.6114(5) 0.0421(13) Uani 1 1 d . . .
H31A H 0.9167 0.0480 0.5328 0.051 Uiso 1 1 calc R . .

loop_
_atom_site_aniso_label
_atom_site_aniso_U_11
_atom_site_aniso_U_22
_atom_site_aniso_U_33
_atom_site_aniso_U_23
_atom_site_aniso_U_13
_atom_site_aniso_U_12
Pt 0.03247(12) 0.02669(12) 0.03318(12) -0.00151(8) 0.01193(9) 0.00269(8)
P1 0.0295(7) 0.0278(7) 0.0294(6) 0.0016(5) 0.0101(5) 0.0023(5)
P2 0.0278(7) 0.0296(7) 0.0354(7) 0.0024(5) 0.0109(6) 0.0003(5)
S1 0.0601(10) 0.0571(9) 0.0369(8) 0.0017(7) 0.0224(7) 0.0189(7)
S2 0.136(2) 0.0322(9) 0.0581(11) -0.0112(7) 0.0285(12) -0.0131(10)
O1 0.149(7) 0.146(7) 0.105(5) -0.003(5) 0.074(5) 0.035(6)
C1 0.174(10) 0.065(5) 0.044(4) -0.016(4) 0.042(5) -0.016(6)
C4 0.120(10) 0.212(16) 0.122(10) 0.037(11) 0.065(8) 0.002(10)
C5 0.155(10) 0.081(7) 0.095(7) -0.024(6) 0.010(7) -0.024(7)
C6 0.036(3) 0.035(3) 0.028(2) 0.003(2) 0.011(2) 0.008(2)
C7 0.045(3) 0.026(3) 0.035(3) -0.003(2) 0.009(2) 0.006(2)
C8 0.028(3) 0.027(3) 0.036(3) 0.001(2) 0.004(2) -0.002(2)
C9 0.040(3) 0.041(3) 0.079(4) -0.002(3) 0.030(3) 0.000(3)
C10 0.051(4) 0.052(4) 0.120(7) 0.002(4) 0.047(4) -0.003(3)
C11 0.038(4) 0.062(5) 0.092(5) 0.010(4) 0.022(4) -0.010(3)
C12 0.045(3) 0.034(3) 0.058(4) 0.002(3) 0.002(3) -0.012(3)
C13 0.041(3) 0.032(3) 0.039(3) -0.002(2) 0.003(2) -0.001(2)
C14 0.031(3) 0.030(3) 0.033(3) 0.004(2) 0.016(2) 0.005(2)
C15 0.033(3) 0.036(3) 0.032(3) 0.004(2) 0.013(2) 0.000(2)
C16 0.033(3) 0.046(3) 0.043(3) 0.006(3) 0.009(2) 0.001(2)
C17 0.040(3) 0.047(4) 0.051(3) 0.013(3) 0.017(3) 0.013(3)
C18 0.054(4) 0.041(3) 0.052(3) 0.003(3) 0.026(3) 0.013(3)
C19 0.040(3) 0.038(3) 0.038(3) -0.002(2) 0.011(2) 0.004(2)
C20 0.033(3) 0.045(3) 0.036(3) 0.010(2) 0.006(2) -0.004(2)
C21 0.042(4) 0.068(4) 0.056(4) 0.017(3) 0.021(3) 0.000(3)
C22 0.040(4) 0.110(7) 0.068(5) 0.024(4) 0.025(4) 0.001(4)
C23 0.059(5) 0.080(6) 0.063(4) 0.018(4) 0.008(4) -0.029(4)
C24 0.065(5) 0.059(4) 0.053(4) 0.010(3) 0.008(3) -0.026(4)
C25 0.055(4) 0.046(4) 0.052(4) 0.004(3) 0.012(3) -0.020(3)
C26 0.037(3) 0.025(3) 0.040(3) 0.001(2) 0.008(2) 0.009(2)
C27 0.037(3) 0.035(3) 0.053(3) 0.008(3) 0.007(3) 0.004(2)
C28 0.051(4) 0.036(3) 0.048(3) 0.004(3) -0.001(3) 0.006(3)
C29 0.039(3) 0.047(4) 0.060(4) -0.014(3) -0.005(3) 0.019(3)
C30 0.033(3) 0.051(4) 0.063(4) -0.019(3) 0.012(3) 0.004(3)
C31 0.035(3) 0.047(3) 0.044(3) -0.004(3) 0.011(3) 0.005(3)

loop_
_atom_type_symbol
_atom_type_description
_atom_type_scat_dispersion_real
_atom_type_scat_dispersion_imag
_atom_type_scat_source
C C 0.0033 0.0016 'International Tables Vol C Tables 4.2.6.8 and 6.1.1.4'
H H 0.0000 0.0000 'International Tables Vol C Tables 4.2.6.8 and 6.1.1.4'
O O 0.0106 0.0060 'International Tables Vol C Tables 4.2.6.8 and 6.1.1.4'
P P 0.1023 0.0942 'International Tables Vol C Tables 4.2.6.8 and 6.1.1.4'
S S 0.1246 0.1234 'International Tables Vol C Tables 4.2.6.8 and 6.1.1.4'
Pt Pt -1.7033 8.3905 'International Tables Vol C Tables 4.2.6.8 and 6.1.1.4'

loop_
_geom_angle_atom_site_label_1
_geom_angle_atom_site_label_2
_geom_angle_atom_site_label_3
_geom_angle
_geom_angle_site_symmetry_1
_geom_angle_site_symmetry_3
_geom_angle_publ_flag
P1 Pt P2 85.35(5) . . ?
P1 Pt S2 172.99(7) . . ?
P2 Pt S2 93.26(6) . . ?
P1 Pt S1 93.91(5) . . ?
P2 Pt S1 175.85(5) . . ?
S2 Pt S1 87.97(7) . . ?
C8 P1 C14 106.1(2) . . ?
C8 P1 C7 103.3(2) . . ?
C14 P1 C7 105.2(2) . . ?
C8 P1 Pt 120.05(16) . . ?
C14 P1 Pt 112.29(17) . . ?
C7 P1 Pt 108.56(16) . . ?
C20 P2 C26 102.3(2) . . ?
C20 P2 C6 106.6(3) . . ?
C26 P2 C6 103.8(2) . . ?
C20 P2 Pt 121.19(19) . . ?
C26 P2 Pt 114.12(17) . . ?
C6 P2 Pt 107.32(16) . . ?
C1 S1 Pt 104.2(2) . . ?
C2A S2 C2 29.0(9) . . ?
C2A S2 Pt 110.4(8) . . ?
C2 S2 Pt 95.8(4) . . ?
C3 O1 C4 102.0(9) . . ?
C3 O1 C3A 49.4(9) . . ?
C4 O1 C3A 138.8(12) . . ?
C2 C1 C2A 37.1(9) . . ?
C2 C1 S1 103.7(7) . . ?
C2A C1 S1 120.8(10) . . ?
C2 C1 H1A 111.0 . . ?
C2A C1 H1A 74.0 . . ?
S1 C1 H1A 111.0 . . ?
C2 C1 H1B 111.0 . . ?
C2A C1 H1B 123.0 . . ?
S1 C1 H1B 111.0 . . ?
H1A C1 H1B 109.0 . . ?
C2 C1 H1C 142.7 . . ?
C2A C1 H1C 107.1 . . ?
S1 C1 H1C 107.1 . . ?
H1A C1 H1C 37.4 . . ?
H1B C1 H1C 76.6 . . ?
C2 C1 H1D 83.1 . . ?
C2A C1 H1D 107.1 . . ?
S1 C1 H1D 107.1 . . ?
H1A C1 H1D 134.0 . . ?
H1B C1 H1D 30.8 . . ?
H1C C1 H1D 106.8 . . ?
C1 C2 C3 110.6(10) . . ?
C1 C2 S2 106.7(8) . . ?
C3 C2 S2 104.8(8) . . ?
C1 C2 H2A 111.5 . . ?
C3 C2 H2A 111.5 . . ?
S2 C2 H2A 111.5 . . ?
O1 C3 C2 100.5(10) . . ?
O1 C3 H3A 111.7 . . ?
C2 C3 H3A 111.7 . . ?
O1 C3 H3B 111.7 . . ?
C2 C3 H3B 111.7 . . ?
H3A C3 H3B 109.4 . . ?
C1 C2A C3A 82.4(16) . . ?
C1 C2A S2 115.1(15) . . ?
C3A C2A S2 101.2(16) . . ?
C1 C2A H2AB 117.3 . . ?
C3A C2A H2AB 117.3 . . ?
S2 C2A H2AB 117.3 . . ?
C2A C3A O1 104.2(16) . . ?
C2A C3A H3AA 110.9 . . ?
O1 C3A H3AA 110.9 . . ?
C2A C3A H3AB 110.9 . . ?
O1 C3A H3AB 110.9 . . ?
H3AA C3A H3AB 108.9 . . ?
C5 C4 O1 110.0(10) . . ?
C5 C4 H4B 109.7 . . ?
O1 C4 H4B 109.7 . . ?
C5 C4 H4A 109.7 . . ?
O1 C4 H4A 109.7 . . ?
H4B C4 H4A 108.2 . . ?
C4 C5 H5A 109.5 . . ?
C4 C5 H5B 109.5 . . ?
H5A C5 H5B 109.5 . . ?
C4 C5 H5C 109.5 . . ?
H5A C5 H5C 109.5 . . ?
H5B C5 H5C 109.5 . . ?
C7 C6 P2 107.5(3) . . ?
C7 C6 H6A 110.2 . . ?
P2 C6 H6A 110.2 . . ?
C7 C6 H6B 110.2 . . ?
P2 C6 H6B 110.2 . . ?
H6A C6 H6B 108.5 . . ?
C6 C7 P1 109.1(3) . . ?
C6 C7 H7A 109.9 . . ?
P1 C7 H7A 109.9 . . ?
C6 C7 H7B 109.9 . . ?
P1 C7 H7B 109.9 . . ?
H7A C7 H7B 108.3 . . ?
C9 C8 C13 119.3(5) . . ?
C9 C8 P1 119.7(4) . . ?
C13 C8 P1 121.0(4) . . ?
C10 C9 C8 120.2(6) . . ?
C10 C9 H9A 119.9 . . ?
C8 C9 H9A 119.9 . . ?
C11 C10 C9 120.5(6) . . ?
C11 C10 H10A 119.8 . . ?
C9 C10 H10A 119.8 . . ?
C10 C11 C12 120.4(6) . . ?
C10 C11 H11A 119.8 . . ?
C12 C11 H11A 119.8 . . ?
C13 C12 C11 119.5(6) . . ?
C13 C12 H12A 120.2 . . ?
C11 C12 H12A 120.2 . . ?
C12 C13 C8 120.1(5) . . ?
C12 C13 H13A 119.9 . . ?
C8 C13 H13A 119.9 . . ?
C15 C14 C19 118.1(5) . . ?
C15 C14 P1 119.3(4) . . ?
C19 C14 P1 122.6(4) . . ?
C16 C15 C14 120.7(5) . . ?
C16 C15 H15A 119.7 . . ?
C14 C15 H15A 119.7 . . ?
C15 C16 C17 120.9(5) . . ?
C15 C16 H16A 119.5 . . ?
C17 C16 H16A 119.5 . . ?
C18 C17 C16 119.2(5) . . ?
C18 C17 H17A 120.4 . . ?
C16 C17 H17A 120.4 . . ?
C17 C18 C19 120.2(5) . . ?
C17 C18 H18A 119.9 . . ?
C19 C18 H18A 119.9 . . ?
C18 C19 C14 120.9(5) . . ?
C18 C19 H19A 119.6 . . ?
C14 C19 H19A 119.6 . . ?
C21 C20 C25 119.6(5) . . ?
C21 C20 P2 122.2(5) . . ?
C25 C20 P2 118.2(4) . . ?
C20 C21 C22 119.2(7) . . ?
C20 C21 H21A 120.4 . . ?
C22 C21 H21A 120.4 . . ?
C23 C22 C21 119.4(6) . . ?
C23 C22 H22A 120.3 . . ?
C21 C22 H22A 120.3 . . ?
C24 C23 C22 121.5(6) . . ?
C24 C23 H23A 119.2 . . ?
C22 C23 H23A 119.2 . . ?
C23 C24 C25 119.8(7) . . ?
C23 C24 H24A 120.1 . . ?
C25 C24 H24A 120.1 . . ?
C24 C25 C20 120.5(6) . . ?
C24 C25 H25A 119.8 . . ?
C20 C25 H25A 119.8 . . ?
C27 C26 C31 118.3(5) . . ?
C27 C26 P2 121.5(4) . . ?
C31 C26 P2 120.0(4) . . ?
C28 C27 C26 121.5(5) . . ?
C28 C27 H27A 119.2 . . ?
C26 C27 H27A 119.2 . . ?
C29 C28 C27 119.7(6) . . ?
C29 C28 H28A 120.1 . . ?
C27 C28 H28A 120.1 . . ?
C28 C29 C30 120.3(6) . . ?
C28 C29 H29A 119.8 . . ?
C30 C29 H29A 119.8 . . ?
C29 C30 C31 119.8(5) . . ?
C29 C30 H30A 120.1 . . ?
C31 C30 H30A 120.1 . . ?
C30 C31 C26 120.3(5) . . ?
C30 C31 H31A 119.8 . . ?
C26 C31 H31A 119.8 . . ?

loop_
_geom_bond_atom_site_label_1
_geom_bond_atom_site_label_2
_geom_bond_distance
_geom_bond_site_symmetry_2
_geom_bond_publ_flag
Pt P1 2.2527(13) . ?
Pt P2 2.2590(13) . ?
Pt S2 2.3124(16) . ?
Pt S1 2.3356(14) . ?
P1 C8 1.820(5) . ?
P1 C14 1.830(5) . ?
P1 C7 1.832(5) . ?
P2 C20 1.815(5) . ?
P2 C26 1.821(5) . ?
P2 C6 1.832(5) . ?
S1 C1 1.790(8) . ?
S2 C2A 1.71(2) . ?
S2 C2 1.998(12) . ?
O1 C3 1.423(12) . ?
O1 C4 1.442(16) . ?
O1 C3A 1.72(2) . ?
C1 C2 1.439(15) . ?
C1 C2A 1.58(2) . ?
C1 H1A 0.9900 . ?
C1 H1B 0.9900 . ?
C1 H1C 0.9900 . ?
C1 H1D 0.9900 . ?
C2 C3 1.576(18) . ?
C2 H2A 1.0000 . ?
C3 H3A 0.9900 . ?
C3 H3B 0.9900 . ?
C2A C3A 1.63(4) . ?
C2A H2AB 1.0000 . ?
C3A H3AA 0.9900 . ?
C3A H3AB 0.9900 . ?
C4 C5 1.364(13) . ?
C4 H4B 0.9900 . ?
C4 H4A 0.9900 . ?
C5 H5A 0.9800 . ?
C5 H5B 0.9800 . ?
C5 H5C 0.9800 . ?
C6 C7 1.523(7) . ?
C6 H6A 0.9900 . ?
C6 H6B 0.9900 . ?
C7 H7A 0.9900 . ?
C7 H7B 0.9900 . ?
C8 C9 1.391(7) . ?
C8 C13 1.396(7) . ?
C9 C10 1.378(8) . ?
C9 H9A 0.9500 . ?
C10 C11 1.374(9) . ?
C10 H10A 0.9500 . ?
C11 C12 1.386(9) . ?
C11 H11A 0.9500 . ?
C12 C13 1.392(7) . ?
C12 H12A 0.9500 . ?
C13 H13A 0.9500 . ?
C14 C15 1.388(7) . ?
C14 C19 1.390(7) . ?
C15 C16 1.377(7) . ?
C15 H15A 0.9500 . ?
C16 C17 1.378(8) . ?
C16 H16A 0.9500 . ?
C17 C18 1.375(8) . ?
C17 H17A 0.9500 . ?
C18 C19 1.388(8) . ?
C18 H18A 0.9500 . ?
C19 H19A 0.9500 . ?
C20 C21 1.380(8) . ?
C20 C25 1.396(9) . ?
C21 C22 1.410(9) . ?
C21 H21A 0.9500 . ?
C22 C23 1.382(10) . ?
C22 H22A 0.9500 . ?
C23 C24 1.349(10) . ?
C23 H23A 0.9500 . ?
C24 C25 1.384(8) . ?
C24 H24A 0.9500 . ?
C25 H25A 0.9500 . ?
C26 C27 1.384(7) . ?
C26 C31 1.398(7) . ?
C27 C28 1.377(8) . ?
C27 H27A 0.9500 . ?
C28 C29 1.377(9) . ?
C28 H28A 0.9500 . ?
C29 C30 1.382(9) . ?
C29 H29A 0.9500 . ?
C30 C31 1.392(8) . ?
C30 H30A 0.9500 . ?
C31 H31A 0.9500 . ?
